data_7042711
loop_
_publ_author_name
'van Dijkman, Thomas F.'
'de Bruijn, Hans M.'
'Brev\'e, Tobias G'
'van Meijeren, Bob'
'Siegler, Maxime A.'
'Bouwman, Elisabeth'

_publ_section_title
;
 Extremely bulky copper(I) complexes of [HB(3,5-{1-naphthyl}2pz)3]-- and
 [HB(3,5-{2-naphthyl}2pz)3]-- and their self-assembly on graphene.
;
_journal_name_full 'Dalton Trans.'
_journal_paper_doi 10.1039/C6DT04851J
_journal_year 2017
_chemical_formula_moiety '2(C71 H50 B Cu N6), 3(C H2 Cl2)'
_chemical_formula_sum 'C145 H106 B2 Cl6 Cu2 N12'
_chemical_formula_weight 2377.81
_chemical_name_systematic '[Cu(Tp(2Nt)2)(C2H4)].1.5CH2Cl2'
_space_group_crystal_system monoclinic
_space_group_IT_number 15
_space_group_name_Hall '-C 2yc'
_space_group_name_H-M_alt 'C 1 2/c 1'
_symmetry_space_group_name_Hall '-C 2yc'
_symmetry_space_group_name_H-M 'C 1 2/c 1'
_atom_sites_solution_hydrogens mixed
_atom_sites_solution_primary direct
_atom_sites_solution_secondary difmap
_audit_creation_method SHELXL-2013
_audit_update_record
;
2016-12-23 deposited with the CCDC.
2017-04-17 downloaded from the CCDC.
;
_cell_angle_alpha 90
_cell_angle_beta 111.348(3)
_cell_angle_gamma 90
_cell_formula_units_Z 4
_cell_length_a 33.0952(9)
_cell_length_b 10.6204(3)
_cell_length_c 35.1414(10)
_cell_measurement_reflns_used 17114
_cell_measurement_temperature 110(2)
_cell_measurement_theta_max 72.87
_cell_measurement_theta_min 4.37
_cell_volume 11504.2(6)
_computing_cell_refinement
;
CrysAlisPro, Agilent Technologies,
Version 1.171.36.32 (release 02-08-2013 CrysAlis171 .NET)
(compiled Aug  2 2013,16:46:58)
;
_computing_data_collection
;
CrysAlisPro, Agilent Technologies,
Version 1.171.36.32 (release 02-08-2013 CrysAlis171 .NET)
(compiled Aug  2 2013,16:46:58)
;
_computing_data_reduction
;
CrysAlisPro, Agilent Technologies,
Version 1.171.36.32 (release 02-08-2013 CrysAlis171 .NET)
(compiled Aug  2 2013,16:46:58)
;
_computing_molecular_graphics 'SHELXTL v6.10 (Sheldrick, 2008)'
_computing_publication_material 'SHELXTL v6.10 (Sheldrick, 2008)'
_computing_structure_refinement 'SHELXL-2013 (Sheldrick, 2013)'
_computing_structure_solution 'SHELXS-2013 (Sheldrick, 2013)'
_diffrn_ambient_temperature 110(2)
_diffrn_measured_fraction_theta_full 0.998
_diffrn_measured_fraction_theta_max 0.997
_diffrn_measurement_device_type 'SuperNova, Dual, Cu at zero, Atlas'
_diffrn_measurement_method '\w scans'
_diffrn_radiation_monochromator mirror
_diffrn_radiation_source 'SuperNova (Cu) X-ray Source'
_diffrn_radiation_type CuK\a
_diffrn_radiation_wavelength 1.54178
_diffrn_reflns_av_R_equivalents 0.0261
_diffrn_reflns_av_unetI/netI 0.0262
_diffrn_reflns_Laue_measured_fraction_full 0.998
_diffrn_reflns_Laue_measured_fraction_max 0.997
_diffrn_reflns_limit_h_max 40
_diffrn_reflns_limit_h_min -40
_diffrn_reflns_limit_k_max 12
_diffrn_reflns_limit_k_min -13
_diffrn_reflns_limit_l_max 37
_diffrn_reflns_limit_l_min -43
_diffrn_reflns_number 34168
_diffrn_reflns_point_group_measured_fraction_full 0.998
_diffrn_reflns_point_group_measured_fraction_max 0.997
_diffrn_reflns_theta_full 67.679
_diffrn_reflns_theta_max 71.899
_diffrn_reflns_theta_min 2.867
_exptl_absorpt_coefficient_mu 2.213
_exptl_absorpt_correction_T_max 0.812
_exptl_absorpt_correction_T_min 0.644
_exptl_absorpt_correction_type analytical
_exptl_absorpt_process_details
;
CrysAlisPro, Agilent Technologies,
Version 1.171.36.32 (release 02-08-2013 CrysAlis171 .NET)
(compiled Aug  2 2013,16:46:58)
Analytical numeric absorption correction using a multifaceted crystal
            model based on expressions derived by R.C. Clark & J.S. Reid.
(Clark, R. C. & Reid, J. S. (1995). Acta Cryst. A51, 887-897)
;
_exptl_crystal_colour colorless
_exptl_crystal_density_diffrn 1.373
_exptl_crystal_description block
_exptl_crystal_F_000 4920
_exptl_crystal_recrystallization_method 'Re-crystallisation from solvent: CH2Cl2, Et2O'
_exptl_crystal_size_max 0.27
_exptl_crystal_size_mid 0.21
_exptl_crystal_size_min 0.13
_refine_diff_density_max 0.616
_refine_diff_density_min -0.617
_refine_diff_density_rms 0.051
_refine_ls_extinction_method none
_refine_ls_goodness_of_fit_ref 1.040
_refine_ls_hydrogen_treatment mixed
_refine_ls_matrix_type full
_refine_ls_number_parameters 802
_refine_ls_number_reflns 11268
_refine_ls_number_restraints 87
_refine_ls_restrained_S_all 1.039
_refine_ls_R_factor_all 0.0395
_refine_ls_R_factor_gt 0.0345
_refine_ls_shift/su_max 0.001
_refine_ls_shift/su_mean 0.000
_refine_ls_structure_factor_coef Fsqd
_refine_ls_weighting_details
;
 w=1/[\s^2^(Fo^2^)+(0.0381P)^2^+15.2884P]
 where P=(Fo^2^+2Fc^2^)/3
;
_refine_ls_weighting_scheme calc
_refine_ls_wR_factor_gt 0.0849
_refine_ls_wR_factor_ref 0.0889
_reflns_Friedel_coverage 0.000
_reflns_number_gt 10091
_reflns_number_total 11268
_reflns_threshold_expression 'I > 2\s(I)'
_cod_data_source_file c6dt04851j2.cif
_cod_data_source_block xs0613a
_cod_database_code 7042711
_shelx_space_group_comment
;
The symmetry employed for this shelxl refinement is uniquely defined
by the following loop, which should always be used as a source of
symmetry information in preference to the above space-group names.
They are only intended as comments.
;
_shelxl_version_number 2013-2

loop_
_space_group_symop_operation_xyz
'x, y, z'
'-x, y, -z+1/2'
'x+1/2, y+1/2, z'
'-x+1/2, y+1/2, -z+1/2'
'-x, -y, -z'
'x, -y, z-1/2'
'-x+1/2, -y+1/2, -z'
'x+1/2, -y+1/2, z-1/2'

loop_
_atom_site_label
_atom_site_type_symbol
_atom_site_fract_x
_atom_site_fract_y
_atom_site_fract_z
_atom_site_U_iso_or_equiv
_atom_site_adp_type
_atom_site_occupancy
_atom_site_site_symmetry_order
_atom_site_calc_flag
_atom_site_refinement_flags_posn
_atom_site_refinement_flags_adp
_atom_site_refinement_flags_occupancy
_atom_site_disorder_assembly
_atom_site_disorder_group
Cu1 Cu 0.33403(2) 0.17770(2) 0.12032(2) 0.01501(6) Uani 1 1 d . . . . .
C1 C 0.28046(5) 0.15220(17) 0.13505(5) 0.0206(3) Uani 1 1 d . . . . .
H1A H 0.2903(7) 0.110(2) 0.1610(7) 0.028(5) Uiso 1 1 d . . . . .
H2A H 0.2600(7) 0.1100(19) 0.1126(6) 0.024(5) Uiso 1 1 d . . . . .
C2 C 0.28620(6) 0.27755(18) 0.13174(6) 0.0270(4) Uani 1 1 d . . . . .
H3A H 0.2693(7) 0.322(2) 0.1056(7) 0.036(6) Uiso 1 1 d . . . . .
H4A H 0.3015(7) 0.326(2) 0.1556(7) 0.029(5) Uiso 1 1 d . . . . .
C13 C 0.30224(5) -0.01450(14) 0.04514(5) 0.0150(3) Uani 1 1 d . . . . .
C14 C 0.32245(5) -0.10056(14) 0.02766(5) 0.0163(3) Uani 1 1 d . . . . .
H14 H 0.3089 -0.1544 0.0050 0.020 Uiso 1 1 calc R U . . .
C15 C 0.36633(5) -0.09071(14) 0.05024(5) 0.0152(3) Uani 1 1 d . . . . .
C23 C 0.39409(5) 0.39341(15) 0.11010(5) 0.0173(3) Uani 1 1 d . . . . .
C24 C 0.43598(5) 0.39854(15) 0.10948(5) 0.0193(3) Uani 1 1 d . . . . .
H24 H 0.4530 0.4717 0.1109 0.023 Uiso 1 1 calc R U . . .
C25 C 0.44753(5) 0.27534(15) 0.10636(5) 0.0164(3) Uani 1 1 d . . . . .
C33 C 0.39077(5) 0.03077(15) 0.20474(5) 0.0165(3) Uani 1 1 d . . . . .
C34 C 0.42756(5) -0.04630(15) 0.21751(5) 0.0169(3) Uani 1 1 d . . . . .
H34 H 0.4396 -0.0901 0.2427 0.020 Uiso 1 1 calc R U . . .
C35 C 0.44282(5) -0.04520(14) 0.18563(5) 0.0146(3) Uani 1 1 d . . . . .
C131 C 0.25569(5) 0.01422(15) 0.03158(5) 0.0156(3) Uani 1 1 d . . . . .
C132 C 0.22524(5) -0.08501(15) 0.01747(5) 0.0190(3) Uani 1 1 d . . . . .
H132 H 0.2353 -0.1685 0.0168 0.023 Uiso 1 1 calc R U . . .
C133 C 0.18160(5) -0.06246(15) 0.00485(5) 0.0208(3) Uani 1 1 d . . . . .
H133 H 0.1617 -0.1302 -0.0046 0.025 Uiso 1 1 calc R U . . .
C134 C 0.16588(5) 0.06091(15) 0.00570(5) 0.0171(3) Uani 1 1 d . . . . .
C135 C 0.12076(5) 0.08728(17) -0.00655(5) 0.0224(3) Uani 1 1 d . . . . .
H135 H 0.1003 0.0205 -0.0152 0.027 Uiso 1 1 calc R U . . .
C136 C 0.10655(5) 0.20772(17) -0.00604(5) 0.0230(3) Uani 1 1 d . . . . .
H136 H 0.0764 0.2240 -0.0141 0.028 Uiso 1 1 calc R U . . .
C137 C 0.13635(6) 0.30804(16) 0.00631(5) 0.0233(3) Uani 1 1 d . . . . .
H137 H 0.1261 0.3916 0.0062 0.028 Uiso 1 1 calc R U . . .
C138 C 0.18009(5) 0.28611(15) 0.01845(5) 0.0208(3) Uani 1 1 d . . . . .
H138 H 0.1999 0.3545 0.0267 0.025 Uiso 1 1 calc R U . . .
C139 C 0.19596(5) 0.16188(15) 0.01878(5) 0.0164(3) Uani 1 1 d . . . . .
C140 C 0.24090(5) 0.13541(15) 0.03137(5) 0.0171(3) Uani 1 1 d . . . . .
H140 H 0.2612 0.2025 0.0398 0.021 Uiso 1 1 calc R U . . .
C151 C 0.40158(5) -0.15852(14) 0.04263(5) 0.0168(3) Uani 1 1 d . . . . .
C152 C 0.39951(5) -0.16530(15) 0.00135(5) 0.0201(3) Uani 1 1 d . . . . .
H152 H 0.3759 -0.1270 -0.0197 0.024 Uiso 1 1 calc R U . . .
C153 C 0.43100(5) -0.22620(16) -0.00832(5) 0.0216(3) Uani 1 1 d . . . . .
H153 H 0.4291 -0.2295 -0.0359 0.026 Uiso 1 1 calc R U . . .
C154 C 0.46619(5) -0.28390(15) 0.02252(5) 0.0204(3) Uani 1 1 d . . . . .
C155 C 0.50068(6) -0.34363(17) 0.01414(6) 0.0260(4) Uani 1 1 d . . . . .
H155 H 0.5004 -0.3439 -0.0130 0.031 Uiso 1 1 calc R U . . .
C156 C 0.53384(6) -0.40002(17) 0.04435(6) 0.0283(4) Uani 1 1 d . . . . .
H156 H 0.5565 -0.4392 0.0382 0.034 Uiso 1 1 calc R U . . .
C157 C 0.53487(6) -0.40095(17) 0.08503(6) 0.0259(4) Uani 1 1 d . . . . .
H157 H 0.5578 -0.4423 0.1059 0.031 Uiso 1 1 calc R U . . .
C158 C 0.50266(5) -0.34201(15) 0.09432(5) 0.0210(3) Uani 1 1 d . . . . .
H158 H 0.5037 -0.3416 0.1217 0.025 Uiso 1 1 calc R U . . .
C159 C 0.46799(5) -0.28215(15) 0.06345(5) 0.0182(3) Uani 1 1 d . . . . .
C160 C 0.43480(5) -0.21787(15) 0.07256(5) 0.0182(3) Uani 1 1 d . . . . .
H160 H 0.4358 -0.2162 0.0999 0.022 Uiso 1 1 calc R U . . .
C231 C 0.36735(5) 0.50024(15) 0.11390(5) 0.0186(3) Uani 1 1 d . . . . .
C232 C 0.38844(6) 0.60172(17) 0.13998(6) 0.0281(4) Uani 1 1 d . . . . .
H232 H 0.4191 0.6001 0.1535 0.034 Uiso 1 1 calc R U . . .
C233 C 0.36530(6) 0.70138(18) 0.14586(6) 0.0312(4) Uani 1 1 d . . . . .
H233 H 0.3801 0.7691 0.1629 0.037 Uiso 1 1 calc R U . . .
C234 C 0.31958(6) 0.70508(16) 0.12684(5) 0.0234(3) Uani 1 1 d . . . . .
C235 C 0.29444(6) 0.80419(17) 0.13385(6) 0.0282(4) Uani 1 1 d . . . . .
H235 H 0.3086 0.8726 0.1509 0.034 Uiso 1 1 calc R U . . .
C236 C 0.25025(6) 0.80282(17) 0.11645(6) 0.0276(4) Uani 1 1 d . . . . .
H236 H 0.2338 0.8692 0.1219 0.033 Uiso 1 1 calc R U . . .
C237 C 0.22892(6) 0.70303(17) 0.09044(6) 0.0272(4) Uani 1 1 d . . . . .
H237 H 0.1981 0.7021 0.0786 0.033 Uiso 1 1 calc R U . . .
C238 C 0.25227(5) 0.60749(16) 0.08220(5) 0.0234(3) Uani 1 1 d . . . . .
H238 H 0.2375 0.5420 0.0641 0.028 Uiso 1 1 calc R U . . .
C239 C 0.29829(5) 0.60499(15) 0.10039(5) 0.0192(3) Uani 1 1 d . . . . .
C240 C 0.32333(5) 0.50502(14) 0.09369(5) 0.0182(3) Uani 1 1 d . . . . .
H240 H 0.3093 0.4403 0.0748 0.022 Uiso 1 1 calc R U . . .
C251 C 0.48959(5) 0.22966(15) 0.10625(5) 0.0175(3) Uani 1 1 d . . . . .
C252 C 0.52779(5) 0.28733(16) 0.13434(5) 0.0211(3) Uani 1 1 d . . . . .
H252 H 0.5251 0.3558 0.1507 0.025 Uiso 1 1 calc R U . . .
C253 C 0.56808(5) 0.24550(17) 0.13804(5) 0.0233(3) Uani 1 1 d . . . . .
H253 H 0.5931 0.2860 0.1566 0.028 Uiso 1 1 calc R U . . .
C254 C 0.57290(5) 0.14227(16) 0.11448(5) 0.0212(3) Uani 1 1 d . . . . .
C255 C 0.61447(6) 0.09128(18) 0.11927(6) 0.0283(4) Uani 1 1 d . . . . .
H255 H 0.6400 0.1293 0.1379 0.034 Uiso 1 1 calc R U . . .
C256 C 0.61773(6) -0.01151(19) 0.09726(6) 0.0321(4) Uani 1 1 d . . . . .
H256 H 0.6455 -0.0452 0.1008 0.039 Uiso 1 1 calc R U . . .
C257 C 0.57994(6) -0.06809(18) 0.06920(6) 0.0318(4) Uani 1 1 d . . . . .
H257 H 0.5825 -0.1403 0.0543 0.038 Uiso 1 1 calc R U . . .
C258 C 0.53967(6) -0.02002(17) 0.06329(6) 0.0259(4) Uani 1 1 d . . . . .
H258 H 0.5146 -0.0580 0.0439 0.031 Uiso 1 1 calc R U . . .
C259 C 0.53524(5) 0.08578(16) 0.08588(5) 0.0207(3) Uani 1 1 d . . . . .
C260 C 0.49377(5) 0.13386(15) 0.08188(5) 0.0188(3) Uani 1 1 d . . . . .
H260 H 0.4685 0.0988 0.0619 0.023 Uiso 1 1 calc R U . . .
C331 C 0.36287(5) 0.06812(16) 0.22756(5) 0.0189(3) Uani 1 1 d . . . . .
C332 C 0.35483(6) 0.19753(17) 0.23210(5) 0.0242(3) Uani 1 1 d . . . . .
H332 H 0.3679 0.2598 0.2210 0.029 Uiso 1 1 calc R U . . .
C333 C 0.32830(6) 0.23337(18) 0.25242(6) 0.0294(4) Uani 1 1 d . . . . .
H333 H 0.3233 0.3203 0.2552 0.035 Uiso 1 1 calc R U . . .
C334 C 0.30835(6) 0.1427(2) 0.26927(5) 0.0289(4) Uani 1 1 d . . . . .
C335 C 0.28020(7) 0.1767(2) 0.29028(6) 0.0401(5) Uani 1 1 d . . . . .
H335 H 0.2744 0.2630 0.2933 0.048 Uiso 1 1 calc R U . . .
C336 C 0.26160(7) 0.0857(3) 0.30606(7) 0.0461(6) Uani 1 1 d . . . . .
H336 H 0.2428 0.1094 0.3198 0.055 Uiso 1 1 calc R U . . .
C337 C 0.27001(7) -0.0424(3) 0.30225(7) 0.0457(6) Uani 1 1 d . . . . .
H337 H 0.2571 -0.1044 0.3136 0.055 Uiso 1 1 calc R U . . .
C338 C 0.29682(6) -0.0788(2) 0.28218(6) 0.0367(5) Uani 1 1 d . . . . .
H338 H 0.3021 -0.1657 0.2796 0.044 Uiso 1 1 calc R U . . .
C339 C 0.31657(6) 0.01325(18) 0.26536(5) 0.0264(4) Uani 1 1 d . . . . .
C340 C 0.34441(5) -0.02148(17) 0.24430(5) 0.0227(3) Uani 1 1 d . . . . .
H340 H 0.3503 -0.1080 0.2418 0.027 Uiso 1 1 calc R U . . .
C351 C 0.48211(5) -0.10917(14) 0.18469(4) 0.0147(3) Uani 1 1 d . . . . .
C352 C 0.51328(5) -0.04562(15) 0.17236(5) 0.0175(3) Uani 1 1 d . . . . .
H352 H 0.5079 0.0384 0.1625 0.021 Uiso 1 1 calc R U . . .
C353 C 0.55084(5) -0.10438(16) 0.17452(5) 0.0189(3) Uani 1 1 d . . . . .
H353 H 0.5711 -0.0607 0.1659 0.023 Uiso 1 1 calc R U . . .
C354 C 0.56012(5) -0.22920(15) 0.18936(5) 0.0180(3) Uani 1 1 d . . . . .
C355 C 0.59867(5) -0.29300(17) 0.19174(5) 0.0247(4) Uani 1 1 d . . . . .
H355 H 0.6193 -0.2514 0.1831 0.030 Uiso 1 1 calc R U . . .
C356 C 0.60657(6) -0.41330(18) 0.20626(6) 0.0310(4) Uani 1 1 d . . . . .
H356 H 0.6326 -0.4544 0.2078 0.037 Uiso 1 1 calc R U . . .
C357 C 0.57623(6) -0.47691(17) 0.21906(6) 0.0290(4) Uani 1 1 d . . . . .
H357 H 0.5820 -0.5605 0.2292 0.035 Uiso 1 1 calc R U . . .
C358 C 0.53850(5) -0.41864(16) 0.21687(5) 0.0216(3) Uani 1 1 d . . . . .
H358 H 0.5182 -0.4626 0.2253 0.026 Uiso 1 1 calc R U . . .
C359 C 0.52949(5) -0.29335(15) 0.20218(5) 0.0166(3) Uani 1 1 d . . . . .
C360 C 0.49066(5) -0.23019(14) 0.19940(4) 0.0149(3) Uani 1 1 d . . . . .
H360 H 0.4701 -0.2726 0.2079 0.018 Uiso 1 1 calc R U . . .
N11 N 0.37156(4) -0.00287(12) 0.07984(4) 0.0138(2) Uani 1 1 d . . . . .
N12 N 0.33196(4) 0.04400(12) 0.07671(4) 0.0144(2) Uani 1 1 d . . . . .
N21 N 0.41380(4) 0.19978(12) 0.10545(4) 0.0141(2) Uani 1 1 d . . . . .
N22 N 0.38079(4) 0.27347(12) 0.10825(4) 0.0148(2) Uani 1 1 d . . . . .
N31 N 0.41524(4) 0.02736(12) 0.15527(4) 0.0141(2) Uani 1 1 d . . . . .
N32 N 0.38310(4) 0.07406(12) 0.16695(4) 0.0154(3) Uani 1 1 d . . . . .
B1 B 0.41336(5) 0.05432(16) 0.11130(5) 0.0136(3) Uani 1 1 d . . . . .
H1 H 0.4408(6) 0.0127(16) 0.1073(5) 0.011(4) Uiso 1 1 d . . . . .
C1S C 0.162(2) 1.074(3) 0.1042(8) 0.065(5) Uani 0.087(5) 1 d D U P A 1
H1S1 H 0.1379 1.1242 0.0849 0.078 Uiso 0.087(5) 1 calc R U P A 1
H1S2 H 0.1839 1.0607 0.0918 0.078 Uiso 0.087(5) 1 calc R U P A 1
Cl1 Cl 0.1419(4) 0.9293(11) 0.1128(5) 0.0478(2) Uani 0.087(5) 1 d D U P A 1
Cl2 Cl 0.1853(4) 1.1590(19) 0.1509(5) 0.0752(5) Uani 0.087(5) 1 d D U P A 1
C1' C 0.15733(15) 1.0868(3) 0.11117(14) 0.0611(11) Uani 0.913(5) 1 d D U P A 2
H1'1 H 0.1325 1.1441 0.1070 0.073 Uiso 0.913(5) 1 calc R U P A 2
H1'2 H 0.1725 1.1149 0.0931 0.073 Uiso 0.913(5) 1 calc R U P A 2
Cl1' Cl 0.13818(3) 0.93354(9) 0.09802(5) 0.0478(2) Uani 0.913(5) 1 d D U P A 2
Cl2' Cl 0.19340(4) 1.0954(2) 0.16287(5) 0.0752(5) Uani 0.913(5) 1 d D U P A 2
C2S C 0.4937(3) 0.2096(3) 0.2540(3) 0.0390(18) Uani 0.5 1 d D U P B -1
H2S1 H 0.5066 0.1380 0.2444 0.047 Uiso 0.5 1 calc R U P B -1
H2S2 H 0.4742 0.1746 0.2671 0.047 Uiso 0.5 1 calc R U P B -1
Cl3 Cl 0.4631(3) 0.3000(9) 0.2121(4) 0.0339(14) Uani 0.5 1 d D U P B -1
Cl4 Cl 0.5354(3) 0.2948(9) 0.2906(4) 0.0318(12) Uani 0.5 1 d D U P B -1

loop_
_atom_site_aniso_label
_atom_site_aniso_U_11
_atom_site_aniso_U_22
_atom_site_aniso_U_33
_atom_site_aniso_U_23
_atom_site_aniso_U_13
_atom_site_aniso_U_12
Cu1 0.01374(11) 0.01450(12) 0.01865(12) -0.00073(9) 0.00812(9) 0.00053(8)
C1 0.0150(7) 0.0280(9) 0.0221(8) 0.0027(7) 0.0109(6) 0.0020(6)
C2 0.0270(9) 0.0259(9) 0.0356(10) 0.0030(8) 0.0204(8) 0.0082(7)
C13 0.0143(7) 0.0144(7) 0.0156(7) 0.0019(6) 0.0045(6) 0.0001(5)
C14 0.0166(7) 0.0143(7) 0.0171(7) -0.0020(6) 0.0050(6) -0.0011(6)
C15 0.0170(7) 0.0129(7) 0.0159(7) 0.0007(6) 0.0064(6) 0.0004(6)
C23 0.0189(7) 0.0156(7) 0.0169(7) -0.0007(6) 0.0059(6) -0.0011(6)
C24 0.0186(7) 0.0164(8) 0.0228(8) 0.0011(6) 0.0074(6) -0.0031(6)
C25 0.0150(7) 0.0190(8) 0.0160(7) 0.0012(6) 0.0064(6) -0.0017(6)
C33 0.0165(7) 0.0183(7) 0.0150(7) -0.0016(6) 0.0061(6) -0.0031(6)
C34 0.0173(7) 0.0179(8) 0.0153(7) 0.0012(6) 0.0056(6) -0.0009(6)
C35 0.0142(7) 0.0134(7) 0.0150(7) -0.0002(6) 0.0037(6) -0.0019(5)
C131 0.0132(7) 0.0187(7) 0.0144(7) 0.0010(6) 0.0045(5) 0.0001(6)
C132 0.0184(7) 0.0143(7) 0.0237(8) -0.0016(6) 0.0071(6) 0.0004(6)
C133 0.0171(7) 0.0178(8) 0.0267(8) -0.0030(6) 0.0070(6) -0.0039(6)
C134 0.0167(7) 0.0190(8) 0.0161(7) 0.0011(6) 0.0065(6) 0.0000(6)
C135 0.0168(7) 0.0270(9) 0.0233(8) -0.0001(7) 0.0073(6) -0.0012(6)
C136 0.0177(7) 0.0302(9) 0.0229(8) 0.0051(7) 0.0096(6) 0.0070(7)
C137 0.0252(8) 0.0213(8) 0.0257(8) 0.0058(7) 0.0122(7) 0.0087(7)
C138 0.0223(8) 0.0173(8) 0.0238(8) 0.0018(6) 0.0094(6) 0.0019(6)
C139 0.0181(7) 0.0173(7) 0.0146(7) 0.0011(6) 0.0067(6) 0.0007(6)
C140 0.0165(7) 0.0166(7) 0.0178(7) 0.0004(6) 0.0057(6) -0.0019(6)
C151 0.0164(7) 0.0129(7) 0.0228(8) -0.0032(6) 0.0089(6) -0.0014(6)
C152 0.0208(8) 0.0181(8) 0.0210(8) -0.0006(6) 0.0072(6) -0.0015(6)
C153 0.0267(8) 0.0224(8) 0.0180(8) -0.0016(6) 0.0111(6) -0.0019(7)
C154 0.0257(8) 0.0157(7) 0.0227(8) -0.0038(6) 0.0124(7) -0.0050(6)
C155 0.0290(9) 0.0261(9) 0.0286(9) -0.0052(7) 0.0171(7) -0.0018(7)
C156 0.0244(8) 0.0250(9) 0.0415(11) -0.0049(8) 0.0192(8) 0.0028(7)
C157 0.0215(8) 0.0232(9) 0.0331(9) 0.0004(7) 0.0101(7) 0.0036(7)
C158 0.0212(8) 0.0206(8) 0.0217(8) -0.0010(6) 0.0086(6) -0.0004(6)
C159 0.0190(7) 0.0151(7) 0.0207(8) -0.0015(6) 0.0076(6) -0.0042(6)
C160 0.0193(7) 0.0159(7) 0.0202(8) -0.0014(6) 0.0081(6) -0.0013(6)
C231 0.0214(7) 0.0143(7) 0.0212(8) -0.0007(6) 0.0090(6) -0.0016(6)
C232 0.0202(8) 0.0234(9) 0.0389(10) -0.0096(8) 0.0086(7) -0.0045(7)
C233 0.0265(9) 0.0221(9) 0.0430(11) -0.0139(8) 0.0102(8) -0.0056(7)
C234 0.0264(8) 0.0157(8) 0.0293(9) -0.0020(7) 0.0115(7) -0.0020(6)
C235 0.0327(9) 0.0170(8) 0.0356(10) -0.0055(7) 0.0134(8) 0.0000(7)
C236 0.0318(9) 0.0195(8) 0.0337(10) 0.0001(7) 0.0144(8) 0.0070(7)
C237 0.0238(8) 0.0256(9) 0.0297(9) 0.0031(7) 0.0069(7) 0.0054(7)
C238 0.0243(8) 0.0186(8) 0.0226(8) 0.0006(7) 0.0030(7) 0.0025(6)
C239 0.0239(8) 0.0144(7) 0.0194(8) 0.0022(6) 0.0083(6) 0.0004(6)
C240 0.0227(8) 0.0126(7) 0.0179(7) -0.0005(6) 0.0056(6) -0.0010(6)
C251 0.0157(7) 0.0199(8) 0.0185(7) 0.0056(6) 0.0080(6) 0.0000(6)
C252 0.0218(8) 0.0200(8) 0.0230(8) -0.0027(6) 0.0100(6) -0.0030(6)
C253 0.0181(7) 0.0280(9) 0.0232(8) -0.0011(7) 0.0066(6) -0.0054(7)
C254 0.0217(8) 0.0241(8) 0.0215(8) 0.0048(7) 0.0122(6) -0.0006(6)
C255 0.0220(8) 0.0350(10) 0.0307(9) 0.0060(8) 0.0131(7) 0.0023(7)
C256 0.0291(9) 0.0353(10) 0.0400(11) 0.0088(9) 0.0220(8) 0.0109(8)
C257 0.0394(10) 0.0265(9) 0.0414(11) 0.0031(8) 0.0289(9) 0.0052(8)
C258 0.0317(9) 0.0241(9) 0.0289(9) -0.0002(7) 0.0194(7) -0.0028(7)
C259 0.0244(8) 0.0208(8) 0.0210(8) 0.0038(6) 0.0132(6) -0.0017(6)
C260 0.0190(7) 0.0200(8) 0.0189(7) 0.0029(6) 0.0087(6) -0.0030(6)
C331 0.0171(7) 0.0260(8) 0.0131(7) -0.0007(6) 0.0049(6) 0.0022(6)
C332 0.0263(8) 0.0254(9) 0.0212(8) -0.0035(7) 0.0089(7) -0.0007(7)
C333 0.0328(9) 0.0284(9) 0.0278(9) -0.0073(8) 0.0122(8) 0.0040(7)
C334 0.0247(8) 0.0418(11) 0.0208(8) -0.0049(8) 0.0089(7) 0.0045(8)
C335 0.0345(10) 0.0582(14) 0.0315(10) -0.0072(10) 0.0168(9) 0.0092(10)
C336 0.0344(11) 0.0755(17) 0.0385(11) -0.0075(11) 0.0253(9) 0.0037(11)
C337 0.0380(11) 0.0683(16) 0.0424(12) 0.0033(11) 0.0284(10) -0.0028(11)
C338 0.0329(10) 0.0475(12) 0.0371(11) 0.0050(9) 0.0216(9) 0.0007(9)
C339 0.0226(8) 0.0377(10) 0.0201(8) 0.0017(7) 0.0094(7) 0.0019(7)
C340 0.0211(8) 0.0277(9) 0.0206(8) 0.0024(7) 0.0093(6) 0.0030(7)
C351 0.0136(7) 0.0176(7) 0.0115(7) -0.0012(6) 0.0028(5) -0.0001(6)
C352 0.0177(7) 0.0176(8) 0.0163(7) 0.0028(6) 0.0052(6) -0.0011(6)
C353 0.0161(7) 0.0241(8) 0.0168(7) 0.0014(6) 0.0064(6) -0.0030(6)
C354 0.0174(7) 0.0216(8) 0.0150(7) -0.0020(6) 0.0060(6) -0.0003(6)
C355 0.0214(8) 0.0296(9) 0.0263(9) -0.0019(7) 0.0126(7) 0.0014(7)
C356 0.0268(9) 0.0316(10) 0.0385(10) 0.0006(8) 0.0165(8) 0.0110(8)
C357 0.0340(9) 0.0205(8) 0.0345(10) 0.0028(7) 0.0149(8) 0.0075(7)
C358 0.0251(8) 0.0183(8) 0.0229(8) 0.0000(6) 0.0106(7) 0.0004(6)
C359 0.0189(7) 0.0176(7) 0.0129(7) -0.0020(6) 0.0054(6) -0.0001(6)
C360 0.0150(7) 0.0171(7) 0.0122(7) -0.0011(6) 0.0045(5) -0.0027(6)
N11 0.0114(6) 0.0150(6) 0.0152(6) 0.0000(5) 0.0052(5) 0.0012(5)
N12 0.0115(6) 0.0150(6) 0.0172(6) 0.0002(5) 0.0057(5) 0.0010(5)
N21 0.0122(6) 0.0153(6) 0.0153(6) 0.0003(5) 0.0055(5) 0.0002(5)
N22 0.0151(6) 0.0143(6) 0.0157(6) -0.0003(5) 0.0063(5) 0.0017(5)
N31 0.0117(5) 0.0151(6) 0.0158(6) 0.0002(5) 0.0057(5) 0.0004(5)
N32 0.0144(6) 0.0168(6) 0.0164(6) -0.0011(5) 0.0074(5) 0.0005(5)
B1 0.0119(7) 0.0144(8) 0.0144(8) 0.0000(6) 0.0046(6) -0.0007(6)
C1S 0.050(7) 0.063(7) 0.091(7) -0.004(7) 0.034(7) 0.000(7)
Cl1 0.0361(3) 0.0446(3) 0.0648(7) 0.0052(4) 0.0208(4) 0.0076(2)
Cl2 0.0614(5) 0.0911(11) 0.1004(8) -0.0411(8) 0.0619(5) -0.0284(6)
C1' 0.0500(19) 0.0478(17) 0.100(2) 0.0020(16) 0.0441(17) -0.0053(15)
Cl1' 0.0361(3) 0.0446(3) 0.0648(7) 0.0052(4) 0.0208(4) 0.0076(2)
Cl2' 0.0614(5) 0.0911(11) 0.1004(8) -0.0411(8) 0.0619(5) -0.0284(6)
C2S 0.043(5) 0.0232(16) 0.037(4) 0.008(2) -0.002(2) -0.006(2)
Cl3 0.0322(17) 0.034(2) 0.027(2) -0.0033(11) 0.0005(12) -0.0056(11)
Cl4 0.042(2) 0.0232(16) 0.0200(13) -0.0044(16) -0.0016(13) 0.0057(12)

loop_
_atom_type_symbol
_atom_type_description
_atom_type_scat_dispersion_real
_atom_type_scat_dispersion_imag
_atom_type_scat_source
C C 0.0181 0.0091 'International Tables Vol C Tables 4.2.6.8 and 6.1.1.4'
H H 0.0000 0.0000 'International Tables Vol C Tables 4.2.6.8 and 6.1.1.4'
B B 0.0090 0.0039 'International Tables Vol C Tables 4.2.6.8 and 6.1.1.4'
N N 0.0311 0.0180 'International Tables Vol C Tables 4.2.6.8 and 6.1.1.4'
Cu Cu -1.9646 0.5888 'International Tables Vol C Tables 4.2.6.8 and 6.1.1.4'
Cl Cl 0.3639 0.7018 'International Tables Vol C Tables 4.2.6.8 and 6.1.1.4'

loop_
_geom_angle_atom_site_label_1
_geom_angle_atom_site_label_2
_geom_angle_atom_site_label_3
_geom_angle
N22 Cu1 C1 157.42(6)
N22 Cu1 C2 118.85(6)
C1 Cu1 C2 38.61(7)
N22 Cu1 N12 90.65(5)
C1 Cu1 N12 107.41(6)
C2 Cu1 N12 132.47(7)
N22 Cu1 N32 89.66(5)
C1 Cu1 N32 102.98(6)
C2 Cu1 N32 122.46(7)
N12 Cu1 N32 91.45(5)
C2 C1 Cu1 71.68(10)
C2 C1 H1A 122.0(13)
Cu1 C1 H1A 106.1(12)
C2 C1 H2A 118.3(12)
Cu1 C1 H2A 106.0(12)
H1A C1 H2A 117.7(17)
C1 C2 Cu1 69.71(9)
C1 C2 H3A 119.4(13)
Cu1 C2 H3A 105.9(13)
C1 C2 H4A 119.7(13)
Cu1 C2 H4A 104.3(13)
H3A C2 H4A 119.6(18)
N12 C13 C14 110.04(13)
N12 C13 C131 122.69(14)
C14 C13 C131 127.25(14)
C15 C14 C13 105.58(13)
C15 C14 H14 127.2
C13 C14 H14 127.2
N11 C15 C14 107.79(13)
N11 C15 C151 125.73(13)
C14 C15 C151 126.42(14)
N22 C23 C24 110.28(14)
N22 C23 C231 122.53(14)
C24 C23 C231 127.14(14)
C25 C24 C23 105.67(14)
C25 C24 H24 127.2
C23 C24 H24 127.2
N21 C25 C24 108.15(13)
N21 C25 C251 124.79(14)
C24 C25 C251 126.98(14)
N32 C33 C34 110.36(13)
N32 C33 C331 120.97(14)
C34 C33 C331 128.65(14)
C35 C34 C33 105.44(13)
C35 C34 H34 127.3
C33 C34 H34 127.3
N31 C35 C34 107.48(13)
N31 C35 C351 125.91(13)
C34 C35 C351 126.61(14)
C140 C131 C132 119.18(14)
C140 C131 C13 121.65(14)
C132 C131 C13 119.16(14)
C133 C132 C131 121.02(15)
C133 C132 H132 119.5
C131 C132 H132 119.5
C132 C133 C134 120.54(15)
C132 C133 H133 119.7
C134 C133 H133 119.7
C133 C134 C139 119.10(14)
C133 C134 C135 121.97(15)
C139 C134 C135 118.93(15)
C136 C135 C134 120.59(15)
C136 C135 H135 119.7
C134 C135 H135 119.7
C135 C136 C137 120.46(15)
C135 C136 H136 119.8
C137 C136 H136 119.8
C138 C137 C136 120.56(15)
C138 C137 H137 119.7
C136 C137 H137 119.7
C137 C138 C139 120.41(15)
C137 C138 H138 119.8
C139 C138 H138 119.8
C140 C139 C138 122.04(14)
C140 C139 C134 118.91(14)
C138 C139 C134 119.04(14)
C131 C140 C139 121.20(14)
C131 C140 H140 119.4
C139 C140 H140 119.4
C160 C151 C152 119.03(14)
C160 C151 C15 123.57(14)
C152 C151 C15 117.36(14)
C153 C152 C151 121.05(15)
C153 C152 H152 119.5
C151 C152 H152 119.5
C152 C153 C154 120.31(15)
C152 C153 H153 119.8
C154 C153 H153 119.8
C153 C154 C159 119.46(15)
C153 C154 C155 122.25(15)
C159 C154 C155 118.29(16)
C156 C155 C154 120.97(16)
C156 C155 H155 119.5
C154 C155 H155 119.5
C155 C156 C157 120.50(15)
C155 C156 H156 119.7
C157 C156 H156 119.7
C158 C157 C156 120.03(16)
C158 C157 H157 120.0
C156 C157 H157 120.0
C157 C158 C159 120.44(16)
C157 C158 H158 119.8
C159 C158 H158 119.8
C158 C159 C154 119.73(15)
C158 C159 C160 121.37(15)
C154 C159 C160 118.89(15)
C151 C160 C159 121.18(15)
C151 C160 H160 119.4
C159 C160 H160 119.4
C240 C231 C232 119.07(15)
C240 C231 C23 122.79(14)
C232 C231 C23 118.13(15)
C233 C232 C231 120.95(16)
C233 C232 H232 119.5
C231 C232 H232 119.5
C232 C233 C234 120.81(16)
C232 C233 H233 119.6
C234 C233 H233 119.6
C233 C234 C235 122.20(16)
C233 C234 C239 118.63(15)
C235 C234 C239 119.15(16)
C236 C235 C234 121.02(17)
C236 C235 H235 119.5
C234 C235 H235 119.5
C235 C236 C237 120.04(16)
C235 C236 H236 120.0
C237 C236 H236 120.0
C238 C237 C236 120.44(16)
C238 C237 H237 119.8
C236 C237 H237 119.8
C237 C238 C239 120.91(16)
C237 C238 H238 119.5
C239 C238 H238 119.5
C240 C239 C234 119.26(15)
C240 C239 C238 122.31(15)
C234 C239 C238 118.42(15)
C231 C240 C239 121.13(15)
C231 C240 H240 119.4
C239 C240 H240 119.4
C260 C251 C252 119.05(14)
C260 C251 C25 123.80(14)
C252 C251 C25 117.11(14)
C253 C252 C251 120.94(15)
C253 C252 H252 119.5
C251 C252 H252 119.5
C252 C253 C254 120.63(15)
C252 C253 H253 119.7
C254 C253 H253 119.7
C253 C254 C259 118.97(15)
C253 C254 C255 122.14(16)
C259 C254 C255 118.87(16)
C256 C255 C254 120.49(18)
C256 C255 H255 119.8
C254 C255 H255 119.8
C255 C256 C257 120.18(17)
C255 C256 H256 119.9
C257 C256 H256 119.9
C258 C257 C256 120.78(18)
C258 C257 H257 119.6
C256 C257 H257 119.6
C257 C258 C259 120.32(18)
C257 C258 H258 119.8
C259 C258 H258 119.8
C258 C259 C254 119.34(16)
C258 C259 C260 121.56(16)
C254 C259 C260 119.06(15)
C251 C260 C259 121.23(15)
C251 C260 H260 119.4
C259 C260 H260 119.4
C340 C331 C332 119.46(15)
C340 C331 C33 120.58(15)
C332 C331 C33 119.96(15)
C333 C332 C331 120.57(17)
C333 C332 H332 119.7
C331 C332 H332 119.7
C332 C333 C334 120.92(17)
C332 C333 H333 119.5
C334 C333 H333 119.5
C333 C334 C339 119.00(16)
C333 C334 C335 122.37(19)
C339 C334 C335 118.63(19)
C336 C335 C334 120.3(2)
C336 C335 H335 119.8
C334 C335 H335 119.8
C335 C336 C337 120.81(18)
C335 C336 H336 119.6
C337 C336 H336 119.6
C338 C337 C336 120.5(2)
C338 C337 H337 119.7
C336 C337 H337 119.7
C337 C338 C339 120.1(2)
C337 C338 H338 120.0
C339 C338 H338 120.0
C334 C339 C338 119.60(17)
C334 C339 C340 118.99(16)
C338 C339 C340 121.41(18)
C331 C340 C339 121.05(17)
C331 C340 H340 119.5
C339 C340 H340 119.5
C360 C351 C352 118.94(14)
C360 C351 C35 118.89(13)
C352 C351 C35 121.94(14)
C353 C352 C351 120.70(15)
C353 C352 H352 119.7
C351 C352 H352 119.7
C352 C353 C354 121.22(14)
C352 C353 H353 119.4
C354 C353 H353 119.4
C353 C354 C355 122.55(15)
C353 C354 C359 118.70(14)
C355 C354 C359 118.75(15)
C356 C355 C354 120.96(16)
C356 C355 H355 119.5
C354 C355 H355 119.5
C355 C356 C357 120.32(16)
C355 C356 H356 119.8
C357 C356 H356 119.8
C358 C357 C356 120.33(17)
C358 C357 H357 119.8
C356 C357 H357 119.8
C357 C358 C359 120.68(16)
C357 C358 H358 119.7
C359 C358 H358 119.7
C358 C359 C360 122.17(14)
C358 C359 C354 118.97(14)
C360 C359 C354 118.86(14)
C351 C360 C359 121.59(14)
C351 C360 H360 119.2
C359 C360 H360 119.2
C15 N11 N12 109.65(12)
C15 N11 B1 130.38(12)
N12 N11 B1 119.72(12)
C13 N12 N11 106.93(12)
C13 N12 Cu1 138.42(10)
N11 N12 Cu1 114.65(9)
C25 N21 N22 109.13(12)
C25 N21 B1 128.75(13)
N22 N21 B1 120.54(12)
C23 N22 N21 106.76(12)
C23 N22 Cu1 136.91(10)
N21 N22 Cu1 114.65(9)
C35 N31 N32 110.07(12)
C35 N31 B1 131.09(12)
N32 N31 B1 118.66(12)
C33 N32 N31 106.63(12)
C33 N32 Cu1 138.73(10)
N31 N32 Cu1 114.39(9)
N11 B1 N31 109.94(12)
N11 B1 N21 110.11(12)
N31 B1 N21 108.40(12)
N11 B1 H1 109.0(9)
N31 B1 H1 109.2(9)
N21 B1 H1 110.1(9)
Cl1 C1S Cl2 110.7(14)
Cl1 C1S H1S1 109.5
Cl2 C1S H1S1 109.5
Cl1 C1S H1S2 109.5
Cl2 C1S H1S2 109.5
H1S1 C1S H1S2 108.1
Cl1' C1' Cl2' 111.3(2)
Cl1' C1' H1'1 109.4
Cl2' C1' H1'1 109.4
Cl1' C1' H1'2 109.4
Cl2' C1' H1'2 109.4
H1'1 C1' H1'2 108.0
Cl3 C2S Cl4 113.2(3)
Cl3 C2S H2S1 108.9
Cl4 C2S H2S1 108.9
Cl3 C2S H2S2 108.9
Cl4 C2S H2S2 108.9
H2S1 C2S H2S2 107.7

loop_
_geom_bond_atom_site_label_1
_geom_bond_atom_site_label_2
_geom_bond_distance
Cu1 N22 2.0216(13)
Cu1 C1 2.0379(15)
Cu1 C2 2.0626(16)
Cu1 N12 2.0720(13)
Cu1 N32 2.1440(13)
C1 C2 1.356(3)
C1 H1A 0.96(2)
C1 H2A 0.95(2)
C2 H3A 1.00(2)
C2 H4A 0.95(2)
C13 N12 1.338(2)
C13 C14 1.400(2)
C13 C131 1.469(2)
C14 C15 1.382(2)
C14 H14 0.9500
C15 N11 1.361(2)
C15 C151 1.476(2)
C23 N22 1.342(2)
C23 C24 1.395(2)
C23 C231 1.475(2)
C24 C25 1.379(2)
C24 H24 0.9500
C25 N21 1.3657(19)
C25 C251 1.475(2)
C33 N32 1.339(2)
C33 C34 1.399(2)
C33 C331 1.481(2)
C34 C35 1.386(2)
C34 H34 0.9500
C35 N31 1.3624(19)
C35 C351 1.478(2)
C131 C140 1.376(2)
C131 C132 1.417(2)
C132 C133 1.369(2)
C132 H132 0.9500
C133 C134 1.414(2)
C133 H133 0.9500
C134 C139 1.421(2)
C134 C135 1.423(2)
C135 C136 1.365(2)
C135 H135 0.9500
C136 C137 1.409(3)
C136 H136 0.9500
C137 C138 1.372(2)
C137 H137 0.9500
C138 C139 1.419(2)
C138 H138 0.9500
C139 C140 1.417(2)
C140 H140 0.9500
C151 C160 1.368(2)
C151 C152 1.429(2)
C152 C153 1.370(2)
C152 H152 0.9500
C153 C154 1.410(2)
C153 H153 0.9500
C154 C159 1.418(2)
C154 C155 1.427(2)
C155 C156 1.357(3)
C155 H155 0.9500
C156 C157 1.418(3)
C156 H156 0.9500
C157 C158 1.374(2)
C157 H157 0.9500
C158 C159 1.411(2)
C158 H158 0.9500
C159 C160 1.425(2)
C160 H160 0.9500
C231 C240 1.370(2)
C231 C232 1.422(2)
C232 C233 1.366(3)
C232 H232 0.9500
C233 C234 1.415(2)
C233 H233 0.9500
C234 C235 1.418(2)
C234 C239 1.419(2)
C235 C236 1.365(3)
C235 H235 0.9500
C236 C237 1.410(3)
C236 H236 0.9500
C237 C238 1.369(2)
C237 H237 0.9500
C238 C239 1.422(2)
C238 H238 0.9500
C239 C240 1.418(2)
C240 H240 0.9500
C251 C260 1.369(2)
C251 C252 1.428(2)
C252 C253 1.366(2)
C252 H252 0.9500
C253 C254 1.417(2)
C253 H253 0.9500
C254 C259 1.418(2)
C254 C255 1.430(2)
C255 C256 1.365(3)
C255 H255 0.9500
C256 C257 1.414(3)
C256 H256 0.9500
C257 C258 1.370(3)
C257 H257 0.9500
C258 C259 1.414(2)
C258 H258 0.9500
C259 C260 1.423(2)
C260 H260 0.9500
C331 C340 1.374(2)
C331 C332 1.420(2)
C332 C333 1.372(2)
C332 H332 0.9500
C333 C334 1.414(3)
C333 H333 0.9500
C334 C339 1.418(3)
C334 C335 1.430(2)
C335 C336 1.367(3)
C335 H335 0.9500
C336 C337 1.405(4)
C336 H336 0.9500
C337 C338 1.375(3)
C337 H337 0.9500
C338 C339 1.419(3)
C338 H338 0.9500
C339 C340 1.424(2)
C340 H340 0.9500
C351 C360 1.376(2)
C351 C352 1.426(2)
C352 C353 1.368(2)
C352 H352 0.9500
C353 C354 1.417(2)
C353 H353 0.9500
C354 C355 1.420(2)
C354 C359 1.424(2)
C355 C356 1.365(3)
C355 H355 0.9500
C356 C357 1.413(3)
C356 H356 0.9500
C357 C358 1.371(2)
C357 H357 0.9500
C358 C359 1.419(2)
C358 H358 0.9500
C359 C360 1.421(2)
C360 H360 0.9500
N11 N12 1.3685(17)
N11 B1 1.546(2)
N21 N22 1.3763(17)
N21 B1 1.559(2)
N31 N32 1.3651(17)
N31 B1 1.550(2)
B1 H1 1.064(17)
C1S Cl1 1.742(18)
C1S Cl2 1.782(18)
C1S H1S1 0.9900
C1S H1S2 0.9900
C1' Cl1' 1.747(3)
C1' Cl2' 1.776(5)
C1' H1'1 0.9900
C1' H1'2 0.9900
C2S Cl3 1.741(10)
C2S Cl4 1.755(10)
C2S H2S1 0.9900
C2S H2S2 0.9900

loop_
_geom_torsion_atom_site_label_1
_geom_torsion_atom_site_label_2
_geom_torsion_atom_site_label_3
_geom_torsion_atom_site_label_4
_geom_torsion
N12 C13 C14 C15 -0.37(17)
C131 C13 C14 C15 178.01(15)
C13 C14 C15 N11 0.25(17)
C13 C14 C15 C151 -177.10(14)
N22 C23 C24 C25 1.11(18)
C231 C23 C24 C25 178.73(15)
C23 C24 C25 N21 -0.40(18)
C23 C24 C25 C251 -177.29(15)
N32 C33 C34 C35 1.54(18)
C331 C33 C34 C35 -176.74(15)
C33 C34 C35 N31 -1.38(17)
C33 C34 C35 C351 177.82(14)
N12 C13 C131 C140 38.5(2)
C14 C13 C131 C140 -139.68(17)
N12 C13 C131 C132 -142.98(15)
C14 C13 C131 C132 38.8(2)
C140 C131 C132 C133 -1.9(2)
C13 C131 C132 C133 179.52(15)
C131 C132 C133 C134 -0.1(3)
C132 C133 C134 C139 1.7(2)
C132 C133 C134 C135 -178.92(16)
C133 C134 C135 C136 -178.88(16)
C139 C134 C135 C136 0.5(2)
C134 C135 C136 C137 0.5(3)
C135 C136 C137 C138 -0.8(3)
C136 C137 C138 C139 -0.1(2)
C137 C138 C139 C140 -179.58(15)
C137 C138 C139 C134 1.1(2)
C133 C134 C139 C140 -1.3(2)
C135 C134 C139 C140 179.37(14)
C133 C134 C139 C138 178.10(15)
C135 C134 C139 C138 -1.3(2)
C132 C131 C140 C139 2.4(2)
C13 C131 C140 C139 -179.10(14)
C138 C139 C140 C131 179.85(15)
C134 C139 C140 C131 -0.8(2)
N11 C15 C151 C160 49.7(2)
C14 C15 C151 C160 -133.43(17)
N11 C15 C151 C152 -132.60(16)
C14 C15 C151 C152 44.3(2)
C160 C151 C152 C153 -2.4(2)
C15 C151 C152 C153 179.82(15)
C151 C152 C153 C154 0.2(2)
C152 C153 C154 C159 2.1(2)
C152 C153 C154 C155 -177.25(16)
C153 C154 C155 C156 -179.05(17)
C159 C154 C155 C156 1.6(2)
C154 C155 C156 C157 0.1(3)
C155 C156 C157 C158 -1.5(3)
C156 C157 C158 C159 1.1(3)
C157 C158 C159 C154 0.6(2)
C157 C158 C159 C160 -178.46(15)
C153 C154 C159 C158 178.68(15)
C155 C154 C159 C158 -1.9(2)
C153 C154 C159 C160 -2.2(2)
C155 C154 C159 C160 177.17(15)
C152 C151 C160 C159 2.2(2)
C15 C151 C160 C159 179.91(14)
C158 C159 C160 C151 179.10(15)
C154 C159 C160 C151 0.0(2)
N22 C23 C231 C240 -39.2(2)
C24 C23 C231 C240 143.48(17)
N22 C23 C231 C232 140.37(17)
C24 C23 C231 C232 -37.0(2)
C240 C231 C232 C233 1.8(3)
C23 C231 C232 C233 -177.79(17)
C231 C232 C233 C234 1.4(3)
C232 C233 C234 C235 176.95(19)
C232 C233 C234 C239 -2.1(3)
C233 C234 C235 C236 -177.23(19)
C239 C234 C235 C236 1.8(3)
C234 C235 C236 C237 -1.2(3)
C235 C236 C237 C238 -0.5(3)
C236 C237 C238 C239 1.6(3)
C233 C234 C239 C240 -0.3(2)
C235 C234 C239 C240 -179.32(16)
C233 C234 C239 C238 178.39(17)
C235 C234 C239 C238 -0.7(2)
C237 C238 C239 C240 177.61(16)
C237 C238 C239 C234 -1.0(3)
C232 C231 C240 C239 -4.2(2)
C23 C231 C240 C239 175.38(14)
C234 C239 C240 C231 3.4(2)
C238 C239 C240 C231 -175.18(15)
N21 C25 C251 C260 42.8(2)
C24 C25 C251 C260 -140.83(17)
N21 C25 C251 C252 -135.18(16)
C24 C25 C251 C252 41.2(2)
C260 C251 C252 C253 -2.1(2)
C25 C251 C252 C253 175.92(15)
C251 C252 C253 C254 -1.0(3)
C252 C253 C254 C259 2.2(2)
C252 C253 C254 C255 -176.26(16)
C253 C254 C255 C256 177.22(17)
C259 C254 C255 C256 -1.3(3)
C254 C255 C256 C257 0.5(3)
C255 C256 C257 C258 0.8(3)
C256 C257 C258 C259 -1.3(3)
C257 C258 C259 C254 0.5(2)
C257 C258 C259 C260 -176.82(16)
C253 C254 C259 C258 -177.78(15)
C255 C254 C259 C258 0.8(2)
C253 C254 C259 C260 -0.4(2)
C255 C254 C259 C260 178.17(15)
C252 C251 C260 C259 4.0(2)
C25 C251 C260 C259 -173.89(14)
C258 C259 C260 C251 174.55(15)
C254 C259 C260 C251 -2.8(2)
N32 C33 C331 C340 127.30(17)
C34 C33 C331 C340 -54.6(2)
N32 C33 C331 C332 -52.4(2)
C34 C33 C331 C332 125.76(18)
C340 C331 C332 C333 -1.1(3)
C33 C331 C332 C333 178.60(16)
C331 C332 C333 C334 0.0(3)
C332 C333 C334 C339 0.8(3)
C332 C333 C334 C335 -179.39(18)
C333 C334 C335 C336 180.0(2)
C339 C334 C335 C336 -0.2(3)
C334 C335 C336 C337 0.5(3)
C335 C336 C337 C338 -0.7(4)
C336 C337 C338 C339 0.5(3)
C333 C334 C339 C338 179.90(18)
C335 C334 C339 C338 0.1(3)
C333 C334 C339 C340 -0.5(3)
C335 C334 C339 C340 179.71(17)
C337 C338 C339 C334 -0.2(3)
C337 C338 C339 C340 -179.83(19)
C332 C331 C340 C339 1.4(2)
C33 C331 C340 C339 -178.27(15)
C334 C339 C340 C331 -0.6(3)
C338 C339 C340 C331 178.99(17)
N31 C35 C351 C360 -137.98(15)
C34 C35 C351 C360 43.0(2)
N31 C35 C351 C352 47.6(2)
C34 C35 C351 C352 -131.42(17)
C360 C351 C352 C353 1.0(2)
C35 C351 C352 C353 175.34(14)
C351 C352 C353 C354 -0.6(2)
C352 C353 C354 C355 179.60(16)
C352 C353 C354 C359 -0.1(2)
C353 C354 C355 C356 179.92(17)
C359 C354 C355 C356 -0.4(3)
C354 C355 C356 C357 0.3(3)
C355 C356 C357 C358 0.3(3)
C356 C357 C358 C359 -0.7(3)
C357 C358 C359 C360 179.84(16)
C357 C358 C359 C354 0.6(2)
C353 C354 C359 C358 179.68(14)
C355 C354 C359 C358 0.0(2)
C353 C354 C359 C360 0.4(2)
C355 C354 C359 C360 -179.31(14)
C352 C351 C360 C359 -0.6(2)
C35 C351 C360 C359 -175.21(13)
C358 C359 C360 C351 -179.29(15)
C354 C359 C360 C351 0.0(2)
C14 C15 N11 N12 -0.06(17)
C151 C15 N11 N12 177.32(14)
C14 C15 N11 B1 -174.18(14)
C151 C15 N11 B1 3.2(2)
C14 C13 N12 N11 0.33(16)
C131 C13 N12 N11 -178.13(13)
C14 C13 N12 Cu1 -178.69(12)
C131 C13 N12 Cu1 2.8(2)
C15 N11 N12 C13 -0.17(16)
B1 N11 N12 C13 174.68(13)
C15 N11 N12 Cu1 179.11(9)
B1 N11 N12 Cu1 -6.04(16)
C24 C25 N21 N22 -0.42(17)
C251 C25 N21 N22 176.56(14)
C24 C25 N21 B1 -165.86(14)
C251 C25 N21 B1 11.1(2)
C24 C23 N22 N21 -1.36(17)
C231 C23 N22 N21 -179.12(14)
C24 C23 N22 Cu1 162.30(12)
C231 C23 N22 Cu1 -15.5(2)
C25 N21 N22 C23 1.10(16)
B1 N21 N22 C23 167.94(13)
C25 N21 N22 Cu1 -166.69(10)
B1 N21 N22 Cu1 0.15(16)
C34 C35 N31 N32 0.78(16)
C351 C35 N31 N32 -178.42(14)
C34 C35 N31 B1 -174.33(14)
C351 C35 N31 B1 6.5(2)
C34 C33 N32 N31 -1.08(17)
C331 C33 N32 N31 177.35(13)
C34 C33 N32 Cu1 172.41(12)
C331 C33 N32 Cu1 -9.2(2)
C35 N31 N32 C33 0.18(16)
B1 N31 N32 C33 175.98(13)
C35 N31 N32 Cu1 -175.10(9)
B1 N31 N32 Cu1 0.69(16)
C15 N11 B1 N31 -120.38(16)
N12 N11 B1 N31 66.00(16)
C15 N11 B1 N21 120.26(16)
N12 N11 B1 N21 -53.37(17)
C35 N31 B1 N11 113.59(16)
N32 N31 B1 N11 -61.17(17)
C35 N31 B1 N21 -126.00(16)
N32 N31 B1 N21 59.24(16)
C25 N21 B1 N11 -137.87(14)
N22 N21 B1 N11 58.14(17)
C25 N21 B1 N31 101.83(16)
N22 N21 B1 N31 -62.16(16)
